data_4133639
loop_
_publ_author_name
'Gu, Yiting'
'Shen, Yangyang'
'Zarate, Cayetana'
'Martin, Ruben'

_publ_section_title
;
 A Mild and Direct Site-Selective sp<sup>2</sup> C-H Silylation of
 (Poly)Azines.
;
_journal_issue 1
_journal_name_full 'Journal of the American Chemical Society'
_journal_page_first 127
_journal_page_last 132
_journal_paper_doi 10.1021/jacs.8b12063
_journal_volume 141
_journal_year 2019
_chemical_formula_sum 'C21 H28 N4 O Si'
_chemical_formula_weight 380.56
_space_group_IT_number 2
_space_group_name_Hall '-P 1'
_space_group_name_H-M_alt 'P -1'
_symmetry_cell_setting triclinic
_symmetry_space_group_name_H-M 'P -1'
_atom_sites_solution_hydrogens geom
_audit_creation_method SHELXL-2018/3
_cell_angle_alpha 85.780(4)
_cell_angle_beta 85.901(4)
_cell_angle_gamma 63.710(4)
_cell_formula_units_Z 2
_cell_length_a 10.3674(15)
_cell_length_b 10.4431(15)
_cell_length_c 10.6187(15)
_cell_measurement_reflns_used 4321
_cell_measurement_temperature 100(2)
_cell_measurement_theta_max 30.50
_cell_measurement_theta_min 2.19
_cell_volume 1027.0(3)
_computing_cell_refinement 'Bruker APEX2 v2014.9-0'
_computing_data_collection 'Bruker APEX2 v2014.9-0'
_computing_data_reduction 'Bruker SAINT V7.60A'
_computing_molecular_graphics 'Bruker SHELXTL'
_computing_publication_material 'Bruker SHELXTL'
_computing_structure_refinement 'SHELXL-2014 (Sheldrick, 2014)'
_computing_structure_solution Sir2011
_diffrn_ambient_temperature 100(2)
_diffrn_detector_area_resol_mean 512
_diffrn_detector_type '4K CCD area detector APEX II'
_diffrn_measured_fraction_theta_full 0.975
_diffrn_measured_fraction_theta_max 0.950
_diffrn_measurement_device_type 'APEX DUO Kappa 4-axis goniometer'
_diffrn_measurement_method
;
 Fullsphere data collection, phi and omega scans
;
_diffrn_measurement_specimen_support 'magnetic support with MicroMount'
_diffrn_radiation_monochromator 'Quazar MX Multilayer Optics'
_diffrn_radiation_type MoK\a
_diffrn_radiation_wavelength 0.71073
_diffrn_reflns_av_R_equivalents 0.0305
_diffrn_reflns_av_unetI/netI 0.0478
_diffrn_reflns_Laue_measured_fraction_full 0.975
_diffrn_reflns_Laue_measured_fraction_max 0.950
_diffrn_reflns_limit_h_max 13
_diffrn_reflns_limit_h_min -14
_diffrn_reflns_limit_k_max 14
_diffrn_reflns_limit_k_min -14
_diffrn_reflns_limit_l_max 10
_diffrn_reflns_limit_l_min -15
_diffrn_reflns_number 13156
_diffrn_reflns_point_group_measured_fraction_full 0.975
_diffrn_reflns_point_group_measured_fraction_max 0.950
_diffrn_reflns_theta_full 25.242
_diffrn_reflns_theta_max 30.564
_diffrn_reflns_theta_min 1.925
_diffrn_source 'Microfocus source E025 IuS'
_diffrn_source_current 0.6
_diffrn_source_power 50
_diffrn_source_size '0.2 mm x 0.2 mm fine focus'
_diffrn_source_type 'Bruker APEX DUO'
_exptl_absorpt_coefficient_mu 0.132
_exptl_absorpt_correction_T_max 0.993
_exptl_absorpt_correction_T_min 0.861
_exptl_absorpt_correction_type multi-scan
_exptl_absorpt_process_details
; 
 SADABS Version 2008/1 Bruker-Nonius
 Blessing, Acta Cryst. (1995) A51 33-38
;
_exptl_crystal_colour white
_exptl_crystal_density_diffrn 1.231
_exptl_crystal_description Needle
_exptl_crystal_F_000 408
_exptl_crystal_size_max 0.30
_exptl_crystal_size_mid 0.15
_exptl_crystal_size_min 0.05
_refine_diff_density_max 0.491
_refine_diff_density_min -0.382
_refine_diff_density_rms 0.058
_refine_ls_extinction_method none
_refine_ls_goodness_of_fit_ref 1.030
_refine_ls_hydrogen_treatment constr
_refine_ls_matrix_type full
_refine_ls_number_parameters 248
_refine_ls_number_reflns 5984
_refine_ls_number_restraints 0
_refine_ls_restrained_S_all 1.030
_refine_ls_R_factor_all 0.0660
_refine_ls_R_factor_gt 0.0447
_refine_ls_shift/su_max 0.000
_refine_ls_shift/su_mean 0.000
_refine_ls_structure_factor_coef Fsqd
_refine_ls_weighting_details 'w=1/[\s^2^(Fo^2^)+(0.0447P)^2^+0.5087P] where P=(Fo^2^+2Fc^2^)/3'
_refine_ls_weighting_scheme calc
_refine_ls_wR_factor_gt 0.1040
_refine_ls_wR_factor_ref 0.1140
_reflns_Friedel_coverage 0.000
_reflns_number_gt 4559
_reflns_number_total 5984
_reflns_threshold_expression 'I > 2\s(I)'
_cod_data_source_file ja8b12063_si_001.cif
_cod_data_source_block YTG323-b
_cod_depositor_comments
;
The following automatic conversions were performed:

data item '_exptl_absorpt_correction_type' value 'Multi-scan' was
changed to 'multi-scan' in accordance with the
/home/saulius/struct/COD-crude-data/automatic-downloads/DataCite-retrospective/ACS/depositions/lib/dictionaries/cif_core.dic
dictionary named 'cif_core.dic' version 2.4.2 last updated on
2011-04-26.

data item '_symmetry_cell_setting' value 'Triclinic' was changed to
'triclinic' in accordance with the
/home/saulius/struct/COD-crude-data/automatic-downloads/DataCite-retrospective/ACS/depositions/lib/dictionaries/cif_core.dic
dictionary named 'cif_core.dic' version 2.4.2 last updated on
2011-04-26.

Automatic conversion script
Id: cif_fix_values 6909 2019-04-08 15:41:33Z antanas 
;
_cod_original_sg_symbol_H-M P-1
_cod_database_code 4133639
_shelx_shelxl_version_number 2018/3
_shelx_space_group_comment
;
The symmetry employed for this shelxl refinement is uniquely defined
by the following loop, which should always be used as a source of
symmetry information in preference to the above space-group names.
They are only intended as comments.
;
_shelx_estimated_absorpt_t_min 0.961
_shelx_estimated_absorpt_t_max 0.993

loop_
_space_group_symop_operation_xyz
'x, y, z'
'-x, -y, -z'

loop_
_atom_site_label
_atom_site_type_symbol
_atom_site_fract_x
_atom_site_fract_y
_atom_site_fract_z
_atom_site_U_iso_or_equiv
_atom_site_adp_type
_atom_site_occupancy
_atom_site_site_symmetry_order
_atom_site_calc_flag
_atom_site_refinement_flags_posn
_atom_site_refinement_flags_adp
Si1 Si 0.74092(4) 0.82581(4) 0.85473(4) 0.01397(10) Uani 1 1 d . .
O1 O 0.10641(11) 1.06553(11) 0.56093(10) 0.0196(2) Uani 1 1 d . .
N1 N 0.51150(12) 0.77577(13) 0.79649(11) 0.0131(2) Uani 1 1 d . .
N2 N 0.33351(12) 0.69934(13) 0.77235(11) 0.0135(2) Uani 1 1 d . .
N3 N 0.16624(12) 0.83111(13) 0.55403(11) 0.0147(2) Uani 1 1 d . .
H3 H 0.081873 0.855968 0.522265 0.018 Uiso 1 1 calc R U
N4 N 0.40323(13) 0.47451(14) 0.69186(13) 0.0198(3) Uani 1 1 d . .
C1 C 0.57110(14) 0.86774(15) 0.76925(13) 0.0134(3) Uani 1 1 d . .
C2 C 0.39389(14) 0.79573(15) 0.73729(13) 0.0123(3) Uani 1 1 d . .
C3 C 0.32754(14) 0.90898(15) 0.64862(13) 0.0133(3) Uani 1 1 d . .
C4 C 0.38582(15) 1.00537(16) 0.62427(14) 0.0160(3) Uani 1 1 d . .
H4 H 0.341500 1.085669 0.567418 0.019 Uiso 1 1 calc R U
C5 C 0.50960(15) 0.98358(16) 0.68370(14) 0.0172(3) Uani 1 1 d . .
H5 H 0.551930 1.047481 0.665957 0.021 Uiso 1 1 calc R U
C6 C 0.19190(14) 0.94017(15) 0.58600(13) 0.0141(3) Uani 1 1 d . .
C7 C 0.25615(14) 0.68247(15) 0.56450(13) 0.0140(3) Uani 1 1 d . .
C8 C 0.33176(14) 0.61540(15) 0.67359(14) 0.0141(3) Uani 1 1 d . .
C9 C 0.40436(17) 0.39442(17) 0.59823(17) 0.0242(3) Uani 1 1 d . .
H9 H 0.452593 0.293372 0.610629 0.029 Uiso 1 1 calc R U
C10 C 0.33971(16) 0.45020(17) 0.48533(16) 0.0223(3) Uani 1 1 d . .
H10 H 0.347411 0.388339 0.420952 0.027 Uiso 1 1 calc R U
C11 C 0.26295(15) 0.59764(17) 0.46574(14) 0.0174(3) Uani 1 1 d . .
C12 C 0.18989(18) 0.66233(18) 0.34405(15) 0.0236(3) Uani 1 1 d . .
H12A H 0.224209 0.589466 0.280629 0.035 Uiso 1 1 calc R U
H12B H 0.212324 0.741446 0.313797 0.035 Uiso 1 1 calc R U
H12C H 0.085496 0.698261 0.358353 0.035 Uiso 1 1 calc R U
C13 C 0.37647(15) 0.62307(16) 0.89301(14) 0.0160(3) Uani 1 1 d . .
H13 H 0.479306 0.550776 0.898815 0.019 Uiso 1 1 calc R U
C14 C 0.26705(17) 0.59112(19) 0.96962(15) 0.0236(3) Uani 1 1 d . .
H14A H 0.301469 0.500539 1.021690 0.028 Uiso 1 1 calc R U
H14B H 0.171682 0.622123 0.933700 0.028 Uiso 1 1 calc R U
C15 C 0.30639(17) 0.70549(18) 1.00740(15) 0.0232(3) Uani 1 1 d . .
H15A H 0.235054 0.806489 0.994648 0.028 Uiso 1 1 calc R U
H15B H 0.364831 0.684916 1.082631 0.028 Uiso 1 1 calc R U
C16 C 0.88020(15) 0.64436(16) 0.81019(15) 0.0192(3) Uani 1 1 d . .
H16A H 0.962174 0.614130 0.866013 0.023 Uiso 1 1 calc R U
H16B H 0.838240 0.575696 0.826113 0.023 Uiso 1 1 calc R U
C17 C 0.93745(19) 0.6356(2) 0.67302(18) 0.0295(4) Uani 1 1 d . .
H17A H 1.007360 0.536994 0.657169 0.044 Uiso 1 1 calc R U
H17B H 0.984352 0.698975 0.657224 0.044 Uiso 1 1 calc R U
H17C H 0.857378 0.665069 0.616588 0.044 Uiso 1 1 calc R U
C18 C 0.69432(17) 0.82819(19) 1.02862(15) 0.0244(3) Uani 1 1 d . .
H18A H 0.643211 0.929214 1.052007 0.029 Uiso 1 1 calc R U
H18B H 0.625838 0.785729 1.044680 0.029 Uiso 1 1 calc R U
C19 C 0.8190(2) 0.7504(2) 1.11689(17) 0.0345(4) Uani 1 1 d . .
H19A H 0.781148 0.756548 1.204616 0.052 Uiso 1 1 calc R U
H19B H 0.884937 0.795073 1.106784 0.052 Uiso 1 1 calc R U
H19C H 0.870894 0.649785 1.095793 0.052 Uiso 1 1 calc R U
C20 C 0.80086(15) 0.96618(16) 0.79791(15) 0.0194(3) Uani 1 1 d . .
H20A H 0.810997 0.967097 0.704471 0.023 Uiso 1 1 calc R U
H20B H 0.724729 1.060752 0.821727 0.023 Uiso 1 1 calc R U
C21 C 0.94376(16) 0.94557(18) 0.85023(16) 0.0226(3) Uani 1 1 d . .
H21A H 0.964024 1.026216 0.820654 0.034 Uiso 1 1 calc R U
H21B H 1.021869 0.856452 0.820546 0.034 Uiso 1 1 calc R U
H21C H 0.936395 0.940930 0.942824 0.034 Uiso 1 1 calc R U

loop_
_atom_site_aniso_label
_atom_site_aniso_U_11
_atom_site_aniso_U_22
_atom_site_aniso_U_33
_atom_site_aniso_U_23
_atom_site_aniso_U_13
_atom_site_aniso_U_12
Si1 0.01115(17) 0.0145(2) 0.0160(2) -0.00061(15) -0.00367(13) -0.00492(15)
O1 0.0171(5) 0.0145(5) 0.0255(6) 0.0036(4) -0.0107(4) -0.0048(4)
N1 0.0105(5) 0.0141(6) 0.0131(6) -0.0003(4) -0.0019(4) -0.0040(4)
N2 0.0135(5) 0.0152(6) 0.0127(6) 0.0027(5) -0.0033(4) -0.0071(5)
N3 0.0132(5) 0.0149(6) 0.0155(6) 0.0014(5) -0.0063(4) -0.0053(5)
N4 0.0164(6) 0.0144(6) 0.0269(7) 0.0015(5) -0.0034(5) -0.0054(5)
C1 0.0110(6) 0.0137(7) 0.0142(7) -0.0024(5) -0.0009(5) -0.0039(5)
C2 0.0109(6) 0.0128(6) 0.0123(6) -0.0016(5) -0.0007(4) -0.0042(5)
C3 0.0112(6) 0.0136(7) 0.0130(6) -0.0005(5) -0.0027(5) -0.0032(5)
C4 0.0162(6) 0.0139(7) 0.0170(7) 0.0031(5) -0.0055(5) -0.0056(5)
C5 0.0160(6) 0.0163(7) 0.0211(7) 0.0026(6) -0.0055(5) -0.0084(6)
C6 0.0144(6) 0.0153(7) 0.0120(6) 0.0024(5) -0.0039(5) -0.0059(5)
C7 0.0118(6) 0.0138(7) 0.0165(7) -0.0004(5) -0.0001(5) -0.0060(5)
C8 0.0108(6) 0.0143(7) 0.0179(7) 0.0002(5) -0.0007(5) -0.0063(5)
C9 0.0226(7) 0.0137(7) 0.0351(9) -0.0025(7) -0.0010(6) -0.0067(6)
C10 0.0203(7) 0.0195(8) 0.0288(9) -0.0090(6) 0.0028(6) -0.0097(6)
C11 0.0151(6) 0.0209(8) 0.0182(7) -0.0042(6) 0.0026(5) -0.0097(6)
C12 0.0306(8) 0.0260(9) 0.0174(8) -0.0051(6) -0.0032(6) -0.0145(7)
C13 0.0142(6) 0.0177(7) 0.0155(7) 0.0060(5) -0.0050(5) -0.0068(5)
C14 0.0203(7) 0.0297(9) 0.0223(8) 0.0098(7) -0.0044(6) -0.0135(7)
C15 0.0233(7) 0.0245(8) 0.0174(8) 0.0031(6) -0.0028(6) -0.0070(6)
C16 0.0144(6) 0.0166(7) 0.0259(8) -0.0012(6) -0.0028(5) -0.0057(6)
C17 0.0261(8) 0.0291(9) 0.0358(10) -0.0118(8) 0.0119(7) -0.0148(7)
C18 0.0194(7) 0.0295(9) 0.0177(8) -0.0014(6) -0.0036(6) -0.0043(7)
C19 0.0309(9) 0.0413(11) 0.0199(9) 0.0046(8) -0.0094(7) -0.0053(8)
C20 0.0169(6) 0.0165(7) 0.0254(8) -0.0010(6) -0.0056(6) -0.0073(6)
C21 0.0181(7) 0.0234(8) 0.0297(9) -0.0003(7) -0.0065(6) -0.0115(6)

loop_
_atom_type_symbol
_atom_type_description
_atom_type_scat_dispersion_real
_atom_type_scat_dispersion_imag
_atom_type_scat_source
C C 0.0033 0.0016 'International Tables Vol C Tables 4.2.6.8 and 6.1.1.4'
H H 0.0000 0.0000 'International Tables Vol C Tables 4.2.6.8 and 6.1.1.4'
N N 0.0061 0.0033 'International Tables Vol C Tables 4.2.6.8 and 6.1.1.4'
O O 0.0106 0.0060 'International Tables Vol C Tables 4.2.6.8 and 6.1.1.4'
Si Si 0.0817 0.0704 'International Tables Vol C Tables 4.2.6.8 and 6.1.1.4'

loop_
_geom_angle_atom_site_label_1
_geom_angle_atom_site_label_2
_geom_angle_atom_site_label_3
_geom_angle
C16 Si1 C18 110.82(7)
C16 Si1 C20 110.46(7)
C18 Si1 C20 113.17(8)
C16 Si1 C1 108.15(6)
C18 Si1 C1 107.52(7)
C20 Si1 C1 106.45(6)
C2 N1 C1 119.10(12)
C2 N2 C8 115.06(11)
C2 N2 C13 114.78(10)
C8 N2 C13 115.23(12)
C6 N3 C7 128.96(11)
C6 N3 H3 115.5
C7 N3 H3 115.5
C8 N4 C9 116.95(13)
N1 C1 C5 121.01(12)
N1 C1 Si1 115.51(10)
C5 C1 Si1 123.47(10)
N1 C2 C3 122.88(12)
N1 C2 N2 116.70(12)
C3 C2 N2 120.36(11)
C4 C3 C2 117.83(11)
C4 C3 C6 117.29(12)
C2 C3 C6 124.69(12)
C3 C4 C5 119.48(13)
C3 C4 H4 120.3
C5 C4 H4 120.3
C1 C5 C4 119.63(13)
C1 C5 H5 120.2
C4 C5 H5 120.2
O1 C6 N3 120.90(12)
O1 C6 C3 119.45(12)
N3 C6 C3 119.62(12)
C11 C7 C8 118.67(13)
C11 C7 N3 118.79(12)
C8 C7 N3 122.42(12)
N4 C8 C7 123.60(13)
N4 C8 N2 116.50(12)
C7 C8 N2 119.90(12)
N4 C9 C10 123.78(15)
N4 C9 H9 118.1
C10 C9 H9 118.1
C9 C10 C11 119.76(14)
C9 C10 H10 120.1
C11 C10 H10 120.1
C10 C11 C7 117.11(14)
C10 C11 C12 121.24(14)
C7 C11 C12 121.65(14)
C11 C12 H12A 109.5
C11 C12 H12B 109.5
H12A C12 H12B 109.5
C11 C12 H12C 109.5
H12A C12 H12C 109.5
H12B C12 H12C 109.5
N2 C13 C15 116.33(13)
N2 C13 C14 117.03(11)
C15 C13 C14 60.87(11)
N2 C13 H13 116.9
C15 C13 H13 116.9
C14 C13 H13 116.9
C13 C14 C15 59.51(10)
C13 C14 H14A 117.8
C15 C14 H14A 117.8
C13 C14 H14B 117.8
C15 C14 H14B 117.8
H14A C14 H14B 115.0
C13 C15 C14 59.63(10)
C13 C15 H15A 117.8
C14 C15 H15A 117.8
C13 C15 H15B 117.8
C14 C15 H15B 117.8
H15A C15 H15B 114.9
C17 C16 Si1 114.79(12)
C17 C16 H16A 108.6
Si1 C16 H16A 108.6
C17 C16 H16B 108.6
Si1 C16 H16B 108.6
H16A C16 H16B 107.5
C16 C17 H17A 109.5
C16 C17 H17B 109.5
H17A C17 H17B 109.5
C16 C17 H17C 109.5
H17A C17 H17C 109.5
H17B C17 H17C 109.5
C19 C18 Si1 117.04(12)
C19 C18 H18A 108.0
Si1 C18 H18A 108.0
C19 C18 H18B 108.0
Si1 C18 H18B 108.0
H18A C18 H18B 107.3
C18 C19 H19A 109.5
C18 C19 H19B 109.5
H19A C19 H19B 109.5
C18 C19 H19C 109.5
H19A C19 H19C 109.5
H19B C19 H19C 109.5
C21 C20 Si1 114.62(11)
C21 C20 H20A 108.6
Si1 C20 H20A 108.6
C21 C20 H20B 108.6
Si1 C20 H20B 108.6
H20A C20 H20B 107.6
C20 C21 H21A 109.5
C20 C21 H21B 109.5
H21A C21 H21B 109.5
C20 C21 H21C 109.5
H21A C21 H21C 109.5
H21B C21 H21C 109.5

loop_
_geom_bond_atom_site_label_1
_geom_bond_atom_site_label_2
_geom_bond_distance
Si1 C16 1.8734(16)
Si1 C18 1.8741(17)
Si1 C20 1.8767(16)
Si1 C1 1.8980(13)
O1 C6 1.2349(17)
N1 C2 1.3380(15)
N1 C1 1.3591(17)
N2 C2 1.4189(17)
N2 C8 1.4215(18)
N2 C13 1.4462(17)
N3 C6 1.3495(18)
N3 C7 1.4137(18)
N3 H3 0.8800
N4 C8 1.3283(19)
N4 C9 1.342(2)
C1 C5 1.390(2)
C2 C3 1.4023(19)
C3 C4 1.3869(19)
C3 C6 1.4906(17)
C4 C5 1.3903(18)
C4 H4 0.9500
C5 H5 0.9500
C7 C11 1.400(2)
C7 C8 1.4039(19)
C9 C10 1.376(2)
C9 H9 0.9500
C10 C11 1.392(2)
C10 H10 0.9500
C11 C12 1.503(2)
C12 H12A 0.9800
C12 H12B 0.9800
C12 H12C 0.9800
C13 C15 1.489(2)
C13 C14 1.491(2)
C13 H13 1.0000
C14 C15 1.510(2)
C14 H14A 0.9900
C14 H14B 0.9900
C15 H15A 0.9900
C15 H15B 0.9900
C16 C17 1.526(2)
C16 H16A 0.9900
C16 H16B 0.9900
C17 H17A 0.9800
C17 H17B 0.9800
C17 H17C 0.9800
C18 C19 1.530(2)
C18 H18A 0.9900
C18 H18B 0.9900
C19 H19A 0.9800
C19 H19B 0.9800
C19 H19C 0.9800
C20 C21 1.5387(19)
C20 H20A 0.9900
C20 H20B 0.9900
C21 H21A 0.9800
C21 H21B 0.9800
C21 H21C 0.9800

loop_
_geom_torsion_atom_site_label_1
_geom_torsion_atom_site_label_2
_geom_torsion_atom_site_label_3
_geom_torsion_atom_site_label_4
_geom_torsion
C2 N1 C1 C5 1.7(2)
C2 N1 C1 Si1 -178.09(10)
C16 Si1 C1 N1 60.33(12)
C18 Si1 C1 N1 -59.39(12)
C20 Si1 C1 N1 179.05(11)
C16 Si1 C1 C5 -119.43(13)
C18 Si1 C1 C5 120.84(13)
C20 Si1 C1 C5 -0.72(15)
C1 N1 C2 C3 -0.7(2)
C1 N1 C2 N2 -178.01(12)
C8 N2 C2 N1 -118.10(13)
C13 N2 C2 N1 19.14(18)
C8 N2 C2 C3 64.54(17)
C13 N2 C2 C3 -158.23(13)
N1 C2 C3 C4 -1.4(2)
N2 C2 C3 C4 175.76(13)
N1 C2 C3 C6 -176.31(13)
N2 C2 C3 C6 0.9(2)
C2 C3 C4 C5 2.6(2)
C6 C3 C4 C5 177.87(14)
N1 C1 C5 C4 -0.5(2)
Si1 C1 C5 C4 179.29(11)
C3 C4 C5 C1 -1.7(2)
C7 N3 C6 O1 173.84(14)
C7 N3 C6 C3 -4.1(2)
C4 C3 C6 O1 -29.6(2)
C2 C3 C6 O1 145.34(15)
C4 C3 C6 N3 148.42(14)
C2 C3 C6 N3 -36.7(2)
C6 N3 C7 C11 -138.95(15)
C6 N3 C7 C8 45.2(2)
C9 N4 C8 C7 1.6(2)
C9 N4 C8 N2 -178.85(13)
C11 C7 C8 N4 -4.0(2)
N3 C7 C8 N4 171.82(13)
C11 C7 C8 N2 176.44(12)
N3 C7 C8 N2 -7.7(2)
C2 N2 C8 N4 120.14(13)
C13 N2 C8 N4 -16.90(17)
C2 N2 C8 C7 -60.31(16)
C13 N2 C8 C7 162.65(12)
C8 N4 C9 C10 1.8(2)
N4 C9 C10 C11 -2.6(2)
C9 C10 C11 C7 0.1(2)
C9 C10 C11 C12 -179.49(14)
C8 C7 C11 C10 3.0(2)
N3 C7 C11 C10 -173.03(12)
C8 C7 C11 C12 -177.43(13)
N3 C7 C11 C12 6.6(2)
C2 N2 C13 C15 76.31(16)
C8 N2 C13 C15 -146.52(12)
C2 N2 C13 C14 145.38(14)
C8 N2 C13 C14 -77.45(17)
N2 C13 C14 C15 -106.60(15)
N2 C13 C15 C14 107.74(13)
C18 Si1 C16 C17 -173.64(11)
C20 Si1 C16 C17 -47.39(12)
C1 Si1 C16 C17 68.74(12)
C16 Si1 C18 C19 42.05(16)
C20 Si1 C18 C19 -82.67(15)
C1 Si1 C18 C19 160.06(14)
C16 Si1 C20 C21 -59.12(13)
C18 Si1 C20 C21 65.80(14)
C1 Si1 C20 C21 -176.31(11)
